data_9005261
loop_
_publ_author_name
'Krause, W.'
'Effenberger, H.'
'Brandstatter, F.'

_publ_section_title
;
 Orthowalpurgite, (UO2)Bi4O4(AsO4)2.2H2O,
 a new mineral from the Black Forest, Germany
 Locality: Black Forest, Germany
;
_journal_name_full 'European Journal of Mineralogy'
_journal_page_first 1313
_journal_page_last 1324
_journal_volume 7
_journal_year 1995
_chemical_formula_sum 'As2 Bi4 H4 O16 U'
_chemical_name_mineral Orthowalpurgite
_space_group_IT_number 57
_symmetry_space_group_name_Hall '-P 2c 2b'
_symmetry_space_group_name_H-M 'P b c m'
_cell_angle_alpha 90
_cell_angle_beta 90
_cell_angle_gamma 90
_cell_formula_units_Z 4
_cell_length_a 5.492
_cell_length_b 13.324
_cell_length_c 20.685
_cell_volume 1513.633
_exptl_crystal_density_diffrn 6.499
_cod_depositor_comments
;
 Adding _atom_site_type_symbol label and values.

 Antanas Vaitkus
 2013-03-29
;
_cod_original_formula_sum 'U Bi4 As2 O16 H4'
_cod_database_code 9005261

loop_
_symmetry_equiv_pos_as_xyz
x,y,z
x,1/2-y,1/2+z
-x,1/2+y,1/2-z
-x,1/2+y,z
x,1/2-y,-z
x,y,1/2-z
-x,-y,1/2+z
-x,-y,-z

loop_
_atom_site_aniso_label
_atom_site_aniso_U_11
_atom_site_aniso_U_22
_atom_site_aniso_U_33
_atom_site_aniso_U_12
_atom_site_aniso_U_13
_atom_site_aniso_U_23
U 0.01540 0.02660 0.01870 -0.00190 0.00000 0.00000
Bi1 0.00670 0.01200 0.01620 0.00000 -0.00150 -0.00010
Bi2 0.00910 0.01230 0.01410 -0.00110 0.00060 0.00000
As 0.01200 0.01600 0.01400 -0.00300 0.00100 0.00040

loop_
_atom_site_label
_atom_site_type_symbol
_atom_site_fract_x
_atom_site_fract_y
_atom_site_fract_z
_atom_site_U_iso_or_equiv
_atom_site_attached_hydrogens
U U 0.68500 -0.01500 0.25000 0.02000 0
Bi1 Bi 0.67540 0.10257 0.03039 0.01200 0
Bi2 Bi 0.21990 0.30468 0.07715 0.01200 0
As As 0.20140 0.00330 0.12920 0.01400 0
Ou1 O 0.80400 -0.14700 0.25000 0.04500 0
Ou2 O 0.56000 0.12100 0.25000 0.03100 0
Oo1 O 0.39900 0.43400 0.03520 0.01500 0
Oo2 O 0.48400 0.25000 0.00000 0.01000 0
Oo3 O 0.00500 0.25000 0.00000 0.01800 0
Oa1 O 0.33500 0.11100 0.10090 0.01200 0
Oa2 O 0.39700 -0.06400 0.32500 0.02100 0
Oa3 O 0.10300 -0.07100 0.06720 0.01200 0
Oa4 O -0.05300 0.03300 0.17080 0.01800 0
Wat O 0.76200 0.24600 0.14590 0.03700 2

loop_
_cod_changelog_entry_id
_cod_changelog_entry_author
_cod_changelog_entry_date
_cod_changelog_entry_text
1
;cod-tools version 3.8.0
Id: cif_guess_AMCSD_atom_types 9574 2023-05-10 09:00:05Z saulius
;
2023-05-10T18:49:54+03:00
;Derived hydrogen counts
from atom names that follow the AMCSD naming convention
(Wat == water, O-H == hydroxyl).
;

_database_code_amcsd 0006607
